data_2237674
loop_
_publ_author_name
'Isloor, Arun M.'
'Garudachari, B.'
'Gerber, Thomas'
'Hosten, Eric'
'Betz, Richard'

_publ_section_title
;
 2,4-Dichlorobenzyl 2-methoxybenzoate
;
_journal_coeditor_code NG5318
_journal_issue 4
_journal_name_full 'Acta Crystallographica Section E'
_journal_page_first o509
_journal_paper_doi 10.1107/S1600536813006156
_journal_volume 69
_journal_year 2013
_chemical_formula_iupac 'C15 H12 Cl2 O3'
_chemical_formula_moiety 'C15 H12 Cl2 O3'
_chemical_formula_sum 'C15 H12 Cl2 O3'
_chemical_formula_weight 311.15
_chemical_melting_point_gt 376
_chemical_melting_point_lt 374
_chemical_name_systematic
;
2,4-Dichlorobenzyl 2-methoxybenzoate
;
_space_group_IT_number 14
_symmetry_cell_setting monoclinic
_symmetry_space_group_name_Hall '-P 2ybc'
_symmetry_space_group_name_H-M 'P 1 21/c 1'
_atom_sites_solution_hydrogens geom
_atom_sites_solution_primary direct
_atom_sites_solution_secondary difmap
_audit_creation_method SHELXL-97
_cell_angle_alpha 90.00
_cell_angle_beta 99.299(2)
_cell_angle_gamma 90.00
_cell_formula_units_Z 4
_cell_length_a 12.1816(5)
_cell_length_b 15.2481(6)
_cell_length_c 7.4207(4)
_cell_measurement_reflns_used 6565
_cell_measurement_temperature 200(2)
_cell_measurement_theta_max 28.30
_cell_measurement_theta_min 2.67
_cell_volume 1360.25(11)
_computing_cell_refinement 'SAINT (Bruker, 2010)'
_computing_data_collection 'APEX2 (Bruker, 2010)'
_computing_data_reduction 'SAINT (Bruker, 2010)'
_computing_molecular_graphics
;
ORTEP-3 for Windows (Farrugia, 2012) and
<i>Mercury</i> (Macrae <i>et al.</i>, 2008)
;
_computing_publication_material 'SHELXL97 (Sheldrick, 2008) and PLATON (Spek, 2009)'
_computing_structure_refinement 'SHELXL97 (Sheldrick, 2008)'
_computing_structure_solution 'SHELXS97 (Sheldrick, 2008)'
_diffrn_ambient_temperature 200(2)
_diffrn_measured_fraction_theta_full 0.994
_diffrn_measured_fraction_theta_max 0.994
_diffrn_measurement_device_type 'Bruker APEXII CCD'
_diffrn_measurement_method '\f and \w scans'
_diffrn_radiation_monochromator graphite
_diffrn_radiation_source 'fine-focus sealed tube'
_diffrn_radiation_type MoK\a
_diffrn_radiation_wavelength 0.71073
_diffrn_reflns_av_R_equivalents 0.0146
_diffrn_reflns_av_sigmaI/netI 0.0148
_diffrn_reflns_limit_h_max 16
_diffrn_reflns_limit_h_min -16
_diffrn_reflns_limit_k_max 20
_diffrn_reflns_limit_k_min -20
_diffrn_reflns_limit_l_max 9
_diffrn_reflns_limit_l_min -9
_diffrn_reflns_number 12933
_diffrn_reflns_theta_full 28.36
_diffrn_reflns_theta_max 28.36
_diffrn_reflns_theta_min 2.16
_exptl_absorpt_coefficient_mu 0.480
_exptl_absorpt_correction_T_max 0.9824
_exptl_absorpt_correction_T_min 0.8467
_exptl_absorpt_correction_type multi-scan
_exptl_absorpt_process_details
;
(SADABS; Bruker, 2008)
;
_exptl_crystal_colour colourless
_exptl_crystal_density_diffrn 1.519
_exptl_crystal_density_method 'not measured'
_exptl_crystal_description block
_exptl_crystal_F_000 640
_exptl_crystal_size_max 0.384
_exptl_crystal_size_mid 0.372
_exptl_crystal_size_min 0.146
_refine_diff_density_max 0.264
_refine_diff_density_min -0.225
_refine_ls_extinction_method none
_refine_ls_goodness_of_fit_ref 1.032
_refine_ls_hydrogen_treatment constr
_refine_ls_matrix_type full
_refine_ls_number_parameters 182
_refine_ls_number_reflns 3379
_refine_ls_number_restraints 0
_refine_ls_restrained_S_all 1.032
_refine_ls_R_factor_all 0.0362
_refine_ls_R_factor_gt 0.0286
_refine_ls_shift/su_max 0.001
_refine_ls_shift/su_mean 0.000
_refine_ls_structure_factor_coef Fsqd
_refine_ls_weighting_details 'calc w=1/[\s^2^(Fo^2^)+(0.0407P)^2^+0.3593P] where P=(Fo^2^+2Fc^2^)/3'
_refine_ls_weighting_scheme calc
_refine_ls_wR_factor_gt 0.0749
_refine_ls_wR_factor_ref 0.0799
_reflns_number_gt 2868
_reflns_number_total 3379
_reflns_threshold_expression I>2sigma(I)
_cod_data_source_file ng5318.cif
_cod_data_source_block I
_cod_original_sg_symbol_H-M 'P 21/c'
_cod_database_code 2237674
_cod_database_fobs_code 2237674

loop_
_symmetry_equiv_pos_as_xyz
'x, y, z'
'-x, y+1/2, -z+1/2'
'-x, -y, -z'
'x, -y-1/2, z-1/2'

loop_
_atom_site_type_symbol
_atom_site_label
_atom_site_fract_x
_atom_site_fract_y
_atom_site_fract_z
_atom_site_U_iso_or_equiv
_atom_site_adp_type
_atom_site_calc_flag
_atom_site_refinement_flags
_atom_site_occupancy
_atom_site_symmetry_multiplicity
Cl Cl1 0.83729(2) 0.13621(2) 0.22173(5) 0.03453(10) Uani d . 1 1
Cl Cl2 0.93726(3) 0.47791(2) 0.20393(6) 0.05086(12) Uani d . 1 1
O O1 0.50796(7) 0.23368(5) 0.32072(13) 0.0302(2) Uani d . 1 1
O O2 0.42680(8) 0.10301(6) 0.32410(15) 0.0417(2) Uani d . 1 1
O O3 0.39479(7) 0.37220(5) 0.34997(14) 0.0354(2) Uani d . 1 1
C C1 0.60253(9) 0.19251(7) 0.26253(17) 0.0260(2) Uani d . 1 1
H H1A 0.5802 0.1629 0.1435 0.031 Uiso calc R 1 1
H H1B 0.6354 0.1483 0.3532 0.031 Uiso calc R 1 1
C C2 0.42351(9) 0.18141(7) 0.34359(16) 0.0250(2) Uani d . 1 1
C C3 0.37406(13) 0.46402(9) 0.3289(2) 0.0465(4) Uani d . 1 1
H H3A 0.4363 0.4920 0.2823 0.070 Uiso calc R 1 1
H H3B 0.3664 0.4896 0.4473 0.070 Uiso calc R 1 1
H H3C 0.3053 0.4735 0.2425 0.070 Uiso calc R 1 1
C C11 0.68490(9) 0.26426(7) 0.24577(15) 0.0234(2) Uani d . 1 1
C C12 0.79427(9) 0.24488(7) 0.22730(16) 0.0244(2) Uani d . 1 1
C C13 0.87222(10) 0.30935(8) 0.21331(17) 0.0291(3) Uani d . 1 1
H H13 0.9464 0.2945 0.2012 0.035 Uiso calc R 1 1
C C14 0.83948(10) 0.39622(8) 0.21735(17) 0.0303(3) Uani d . 1 1
C C15 0.73151(10) 0.41879(8) 0.23178(18) 0.0306(3) Uani d . 1 1
H H15 0.7097 0.4786 0.2319 0.037 Uiso calc R 1 1
C C16 0.65539(10) 0.35254(8) 0.24611(17) 0.0274(2) Uani d . 1 1
H H16 0.5810 0.3678 0.2564 0.033 Uiso calc R 1 1
C C21 0.32638(9) 0.22915(7) 0.39497(16) 0.0249(2) Uani d . 1 1
C C22 0.31284(9) 0.32091(8) 0.39762(16) 0.0268(2) Uani d . 1 1
C C23 0.21596(10) 0.35594(9) 0.44706(18) 0.0327(3) Uani d . 1 1
H H23 0.2066 0.4177 0.4505 0.039 Uiso calc R 1 1
C C24 0.13359(10) 0.30135(10) 0.49094(18) 0.0355(3) Uani d . 1 1
H H24 0.0686 0.3260 0.5261 0.043 Uiso calc R 1 1
C C25 0.14469(10) 0.21127(10) 0.48428(18) 0.0351(3) Uani d . 1 1
H H25 0.0870 0.1740 0.5113 0.042 Uiso calc R 1 1
C C26 0.24091(10) 0.17634(8) 0.43777(17) 0.0296(3) Uani d . 1 1
H H26 0.2491 0.1144 0.4349 0.036 Uiso calc R 1 1

loop_
_atom_site_aniso_label
_atom_site_aniso_U_11
_atom_site_aniso_U_22
_atom_site_aniso_U_33
_atom_site_aniso_U_12
_atom_site_aniso_U_13
_atom_site_aniso_U_23
Cl1 0.02915(16) 0.02768(16) 0.0483(2) 0.00585(11) 0.01086(13) -0.00228(12)
Cl2 0.03554(19) 0.03606(19) 0.0846(3) -0.00991(14) 0.02065(18) 0.00427(17)
O1 0.0219(4) 0.0242(4) 0.0472(5) -0.0005(3) 0.0138(4) -0.0033(3)
O2 0.0334(5) 0.0234(4) 0.0723(7) -0.0010(4) 0.0204(5) -0.0008(4)
O3 0.0301(4) 0.0218(4) 0.0571(6) 0.0015(3) 0.0155(4) 0.0014(4)
C1 0.0220(5) 0.0230(5) 0.0345(6) 0.0021(4) 0.0090(4) -0.0009(5)
C2 0.0220(5) 0.0251(5) 0.0280(6) -0.0011(4) 0.0040(4) 0.0020(4)
C3 0.0460(8) 0.0234(6) 0.0740(11) 0.0030(6) 0.0218(8) 0.0014(6)
C11 0.0219(5) 0.0261(5) 0.0227(5) 0.0005(4) 0.0048(4) 0.0003(4)
C12 0.0244(5) 0.0259(5) 0.0235(5) 0.0033(4) 0.0052(4) -0.0005(4)
C13 0.0218(5) 0.0350(6) 0.0318(6) 0.0008(5) 0.0086(4) 0.0001(5)
C14 0.0282(6) 0.0295(6) 0.0347(6) -0.0058(5) 0.0092(5) 0.0012(5)
C15 0.0311(6) 0.0252(6) 0.0372(7) 0.0006(5) 0.0102(5) 0.0013(5)
C16 0.0231(5) 0.0276(6) 0.0329(6) 0.0023(4) 0.0085(5) 0.0009(5)
C21 0.0220(5) 0.0277(6) 0.0250(6) 0.0003(4) 0.0036(4) -0.0007(4)
C22 0.0224(5) 0.0291(6) 0.0290(6) 0.0003(4) 0.0044(4) -0.0006(5)
C23 0.0274(6) 0.0362(7) 0.0346(7) 0.0064(5) 0.0053(5) -0.0045(5)
C24 0.0238(6) 0.0517(8) 0.0318(6) 0.0049(5) 0.0068(5) -0.0059(6)
C25 0.0245(6) 0.0493(8) 0.0328(7) -0.0062(5) 0.0089(5) -0.0022(6)
C26 0.0271(6) 0.0330(6) 0.0293(6) -0.0041(5) 0.0063(5) -0.0003(5)

loop_
_atom_type_symbol
_atom_type_description
_atom_type_scat_dispersion_real
_atom_type_scat_dispersion_imag
_atom_type_scat_source
C C 0.0033 0.0016 'International Tables Vol C Tables 4.2.6.8 and 6.1.1.4'
H H 0.0000 0.0000 'International Tables Vol C Tables 4.2.6.8 and 6.1.1.4'
Cl Cl 0.1484 0.1585 'International Tables Vol C Tables 4.2.6.8 and 6.1.1.4'
O O 0.0106 0.0060 'International Tables Vol C Tables 4.2.6.8 and 6.1.1.4'

loop_
_geom_angle_atom_site_label_1
_geom_angle_atom_site_label_2
_geom_angle_atom_site_label_3
_geom_angle
C2 O1 C1 116.68(9)
C22 O3 C3 117.96(10)
O1 C1 C11 106.55(9)
O1 C1 H1A 110.4
C11 C1 H1A 110.4
O1 C1 H1B 110.4
C11 C1 H1B 110.4
H1A C1 H1B 108.6
O2 C2 O1 122.41(11)
O2 C2 C21 123.93(11)
O1 C2 C21 113.66(10)
O3 C3 H3A 109.5
O3 C3 H3B 109.5
H3A C3 H3B 109.5
O3 C3 H3C 109.5
H3A C3 H3C 109.5
H3B C3 H3C 109.5
C12 C11 C16 117.15(11)
C12 C11 C1 121.04(10)
C16 C11 C1 121.81(10)
C13 C12 C11 122.41(11)
C13 C12 Cl1 117.53(9)
C11 C12 Cl1 120.05(9)
C12 C13 C14 118.35(11)
C12 C13 H13 120.8
C14 C13 H13 120.8
C15 C14 C13 121.43(11)
C15 C14 Cl2 119.76(10)
C13 C14 Cl2 118.81(9)
C14 C15 C16 118.79(11)
C14 C15 H15 120.6
C16 C15 H15 120.6
C15 C16 C11 121.85(11)
C15 C16 H16 119.1
C11 C16 H16 119.1
C26 C21 C22 118.51(11)
C26 C21 C2 115.44(10)
C22 C21 C2 126.02(10)
O3 C22 C23 122.36(11)
O3 C22 C21 118.37(10)
C23 C22 C21 119.27(11)
C24 C23 C22 120.50(12)
C24 C23 H23 119.8
C22 C23 H23 119.8
C25 C24 C23 120.74(12)
C25 C24 H24 119.6
C23 C24 H24 119.6
C26 C25 C24 118.96(12)
C26 C25 H25 120.5
C24 C25 H25 120.5
C25 C26 C21 121.99(12)
C25 C26 H26 119.0
C21 C26 H26 119.0

loop_
_geom_bond_atom_site_label_1
_geom_bond_atom_site_label_2
_geom_bond_distance
Cl1 C12 1.7403(12)
Cl2 C14 1.7374(12)
O1 C2 1.3337(13)
O1 C1 1.4383(13)
O2 C2 1.2057(15)
O3 C22 1.3592(14)
O3 C3 1.4267(15)
C1 C11 1.5033(15)
C1 H1A 0.9900
C1 H1B 0.9900
C2 C21 1.4902(16)
C3 H3A 0.9800
C3 H3B 0.9800
C3 H3C 0.9800
C11 C12 1.3929(16)
C11 C16 1.3933(16)
C12 C13 1.3823(17)
C13 C14 1.3849(17)
C13 H13 0.9500
C14 C15 1.3804(17)
C15 C16 1.3869(17)
C15 H15 0.9500
C16 H16 0.9500
C21 C26 1.3929(16)
C21 C22 1.4093(16)
C22 C23 1.3973(16)
C23 C24 1.3826(19)
C23 H23 0.9500
C24 C25 1.382(2)
C24 H24 0.9500
C25 C26 1.3811(17)
C25 H25 0.9500
C26 H26 0.9500

loop_
_geom_hbond_atom_site_label_D
_geom_hbond_atom_site_label_H
_geom_hbond_atom_site_label_A
_geom_hbond_site_symmetry_A
_geom_hbond_distance_DH
_geom_hbond_distance_HA
_geom_hbond_distance_DA
_geom_hbond_angle_DHA
C3 H3A O2 2_655 0.98 2.59 3.5433(18) 165.0
C15 H15 O2 2_655 0.95 2.51 3.3945(15) 154.4
C16 H16 O3 . 0.95 2.48 3.3989(15) 163.1

loop_
_geom_torsion_atom_site_label_1
_geom_torsion_atom_site_label_2
_geom_torsion_atom_site_label_3
_geom_torsion_atom_site_label_4
_geom_torsion
C2 O1 C1 C11 179.67(10)
C1 O1 C2 O2 2.90(17)
C1 O1 C2 C21 -177.14(10)
O1 C1 C11 C12 167.09(10)
O1 C1 C11 C16 -13.58(15)
C16 C11 C12 C13 1.25(18)
C1 C11 C12 C13 -179.38(11)
C16 C11 C12 Cl1 -178.92(9)
C1 C11 C12 Cl1 0.44(16)
C11 C12 C13 C14 -0.22(18)
Cl1 C12 C13 C14 179.96(9)
C12 C13 C14 C15 -1.10(19)
C12 C13 C14 Cl2 178.88(9)
C13 C14 C15 C16 1.3(2)
Cl2 C14 C15 C16 -178.68(10)
C14 C15 C16 C11 -0.19(19)
C12 C11 C16 C15 -1.04(18)
C1 C11 C16 C15 179.60(11)
O2 C2 C21 C26 6.06(18)
O1 C2 C21 C26 -173.90(10)
O2 C2 C21 C22 -171.70(12)
O1 C2 C21 C22 8.34(16)
C3 O3 C22 C23 -7.76(18)
C3 O3 C22 C21 171.63(12)
C26 C21 C22 O3 -177.87(11)
C2 C21 C22 O3 -0.17(18)
C26 C21 C22 C23 1.53(17)
C2 C21 C22 C23 179.23(11)
O3 C22 C23 C24 178.65(12)
C21 C22 C23 C24 -0.73(18)
C22 C23 C24 C25 -0.9(2)
C23 C24 C25 C26 1.7(2)
C24 C25 C26 C21 -0.90(19)
C22 C21 C26 C25 -0.73(18)
C2 C21 C26 C25 -178.67(11)

loop_
_cod_related_entry_id
_cod_related_entry_database
_cod_related_entry_code
1 ChemSpider 30658387
